data_4078246
loop_
_publ_author_name
'Beck, Robert'
'Johnson, Samuel A.'

_publ_section_title
;
 Structural Similarities in Dinuclear, Tetranuclear, and Pentanuclear
 Nickel Silyl and Silylene Complexes Obtained via Si--H and Si--C
 Activation
;
_journal_issue 9
_journal_name_full Organometallics
_journal_page_first 3599
_journal_paper_doi 10.1021/om300120x
_journal_volume 31
_journal_year 2012
_chemical_absolute_configuration ad
_chemical_formula_moiety 'C60 H108 Ni5 Si5 P4'
_chemical_formula_sum 'C60 H108 Ni5 P4 Si4'
_chemical_formula_weight 1359.25
_chemical_name_systematic
;
 ?
;
_space_group_IT_number 82
_symmetry_cell_setting tetragonal
_symmetry_space_group_name_Hall 'I -4'
_symmetry_space_group_name_H-M 'I -4'
_atom_sites_solution_hydrogens geom
_atom_sites_solution_primary direct
_atom_sites_solution_secondary difmap
_audit_conform_dict_location ftp://ftp.iucr.org/pub/cif_core.dic
_audit_conform_dict_name cif_core.dic
_audit_conform_dict_version 2.3
_audit_creation_date 2011-06-23T14:15:26-00:00
_audit_creation_method 'WinGX routine CIF_UPDATE'
_cell_angle_alpha 90
_cell_angle_beta 90
_cell_angle_gamma 90
_cell_formula_units_Z 2
_cell_length_a 15.1577(12)
_cell_length_b 15.1577(12)
_cell_length_c 14.868(2)
_cell_measurement_reflns_used 7552
_cell_measurement_temperature 173(2)
_cell_measurement_theta_max 28.15
_cell_measurement_theta_min 2.69
_cell_volume 3416.0(6)
_computing_cell_refinement 'Bruker SMART'
_computing_data_collection 'Bruker SMART'
_computing_data_reduction 'Bruker SAINT'
_computing_molecular_graphics 'Bruker SHELXTL'
_computing_publication_material 'Bruker SHELXTL'
_computing_structure_refinement 'SHELXL-97 (Sheldrick, 1997)'
_computing_structure_solution 'Bruker SHELXTL'
_diffrn_ambient_temperature 173(2)
_diffrn_measured_fraction_theta_full 0.996
_diffrn_measured_fraction_theta_max 0.996
_diffrn_measurement_device_type 'CCD area detector'
_diffrn_measurement_method 'phi and omega scans'
_diffrn_radiation_monochromator graphite
_diffrn_radiation_type MoK\a
_diffrn_radiation_wavelength 0.71073
_diffrn_reflns_av_R_equivalents 0.0219
_diffrn_reflns_av_unetI/netI 0.0167
_diffrn_reflns_limit_h_max 19
_diffrn_reflns_limit_h_min -19
_diffrn_reflns_limit_k_max 19
_diffrn_reflns_limit_k_min -19
_diffrn_reflns_limit_l_max 19
_diffrn_reflns_limit_l_min -19
_diffrn_reflns_number 19186
_diffrn_reflns_theta_full 27.46
_diffrn_reflns_theta_max 27.46
_diffrn_reflns_theta_min 2.69
_exptl_absorpt_coefficient_mu 1.551
_exptl_absorpt_correction_T_max 0.884
_exptl_absorpt_correction_T_min 0.736
_exptl_absorpt_correction_type multi-scan
_exptl_absorpt_process_details 'SADABS, BRUKER 2001'
_exptl_crystal_colour brown
_exptl_crystal_density_diffrn 1.321
_exptl_crystal_density_method 'not measured'
_exptl_crystal_description needle
_exptl_crystal_F_000 1448
_exptl_crystal_size_max 0.32
_exptl_crystal_size_mid 0.09
_exptl_crystal_size_min 0.08
_refine_diff_density_max 0.672
_refine_diff_density_min -0.308
_refine_diff_density_rms 0.069
_refine_ls_abs_structure_details 'Flack (1983), 1839 Friedel pairs'
_refine_ls_abs_structure_Flack -0.043(11)
_refine_ls_extinction_method none
_refine_ls_goodness_of_fit_ref 1.071
_refine_ls_hydrogen_treatment mixed
_refine_ls_matrix_type full
_refine_ls_number_parameters 252
_refine_ls_number_reflns 3871
_refine_ls_number_restraints 3
_refine_ls_restrained_S_all 1.07
_refine_ls_R_factor_all 0.029
_refine_ls_R_factor_gt 0.0275
_refine_ls_shift/su_max 0.001
_refine_ls_shift/su_mean 0
_refine_ls_structure_factor_coef Fsqd
_refine_ls_weighting_details 'calc w=1/[\s^2^(Fo^2^)+(0.0397P)^2^+1.9120P] where P=(Fo^2^+2Fc^2^)/3'
_refine_ls_weighting_scheme calc
_refine_ls_wR_factor_gt 0.0668
_refine_ls_wR_factor_ref 0.0685
_reflns_number_gt 3732
_reflns_number_total 3871
_reflns_threshold_expression >2sigma(I)
_cod_data_source_file om300120x_si_002.cif
_cod_data_source_block rbr1s
_cod_depositor_comments
;
The following automatic conversions were performed:

'_symmetry_cell_setting' value 'Tetragonal' changed to 'tetragonal'
according to /home/saulius/struct/CIF-dictionaries/cif_core.dic
dictionary named 'cif_core.dic' version 2.4.1 from 2010-06-29.

Automatic conversion script
Id: cif_fix_values 1715 2011-07-08 13:25:40Z adriana 
;
_cod_original_cell_volume 3416.0(7)
_cod_original_sg_symbol_H-M I-4
_cod_database_code 4078246

loop_
_symmetry_equiv_pos_as_xyz
'x, y, z'
'-x, -y, z'
'y, -x, -z'
'-y, x, -z'
'x+1/2, y+1/2, z+1/2'
'-x+1/2, -y+1/2, z+1/2'
'y+1/2, -x+1/2, -z+1/2'
'-y+1/2, x+1/2, -z+1/2'

loop_
_atom_site_label
_atom_site_type_symbol
_atom_site_fract_x
_atom_site_fract_y
_atom_site_fract_z
_atom_site_U_iso_or_equiv
_atom_site_adp_type
_atom_site_occupancy
_atom_site_symmetry_multiplicity
_atom_site_calc_flag
_atom_site_refinement_flags
_atom_site_disorder_group
Ni2 Ni 0.5 0.5 0 0.02150(11) Uani 1 4 d S .
Si1 Si 0.60236(6) 0.46351(6) 0.09584(6) 0.02331(17) Uani 0.8977(12) 1 d P 1
P1 P 0.25561(4) 0.32994(5) -0.03055(4) 0.03156(15) Uani 0.8977(12) 1 d P 1
Ni1 Ni 0.356700(17) 0.42379(2) 0.00214(2) 0.02569(9) Uani 0.8977(12) 1 d P 1
C1 C 0.60936(17) 0.45328(17) 0.22184(15) 0.0270(5) Uani 0.8977(12) 1 d P 1
C2 C 0.6680(2) 0.50226(18) 0.27429(17) 0.0361(6) Uani 0.8977(12) 1 d P 1
H2 H 0.7089 0.5407 0.2458 0.043 Uiso 0.8977(12) 1 calc PR 1
C3 C 0.6675(2) 0.4956(2) 0.36785(18) 0.0420(6) Uani 0.8977(12) 1 d P 1
H3 H 0.7073 0.5301 0.4025 0.05 Uiso 0.8977(12) 1 calc PR 1
C4 C 0.6096(3) 0.4392(2) 0.41028(19) 0.0391(7) Uani 0.8977(12) 1 d P 1
H4 H 0.6097 0.4344 0.474 0.047 Uiso 0.8977(12) 1 calc PR 1
C5 C 0.55157(19) 0.38967(19) 0.35955(18) 0.0372(6) Uani 0.8977(12) 1 d P 1
H5 H 0.512 0.3501 0.3884 0.045 Uiso 0.8977(12) 1 calc PR 1
C6 C 0.55079(17) 0.39741(17) 0.26681(16) 0.0318(5) Uani 0.8977(12) 1 d P 1
H6 H 0.5095 0.364 0.2329 0.038 Uiso 0.8977(12) 1 calc PR 1
C7 C 0.21179(19) 0.7083(2) 0.0208(2) 0.0406(6) Uani 0.8977(12) 1 d P 1
H7 H 0.1748 0.7613 0.0074 0.049 Uiso 0.8977(12) 1 calc PR 1
C8 C 0.1762(3) 0.6643(3) 0.1074(3) 0.0526(10) Uani 0.8977(12) 1 d P 1
H8A H 0.2142 0.6144 0.1237 0.079 Uiso 0.8977(12) 1 calc PR 1
H8B H 0.116 0.6431 0.097 0.079 Uiso 0.8977(12) 1 calc PR 1
H8C H 0.176 0.7074 0.1565 0.079 Uiso 0.8977(12) 1 calc PR 1
C9 C 0.2008(3) 0.6424(3) -0.0560(3) 0.0592(10) Uani 0.8977(12) 1 d P 1
H9A H 0.1382 0.6274 -0.0626 0.089 Uiso 0.8977(12) 1 calc PR 1
H9B H 0.2345 0.5888 -0.0426 0.089 Uiso 0.8977(12) 1 calc PR 1
H9C H 0.2225 0.6686 -0.112 0.089 Uiso 0.8977(12) 1 calc PR 1
C10 C 0.1565(2) 0.3294(2) 0.0441(2) 0.0458(7) Uani 0.8977(12) 1 d P 1
H10 H 0.1156 0.2826 0.0214 0.055 Uiso 0.8977(12) 1 calc PR 1
C11 C 0.1808(3) 0.3056(3) 0.1414(2) 0.0641(11) Uani 0.8977(12) 1 d P 1
H11A H 0.2293 0.3435 0.1618 0.096 Uiso 0.8977(12) 1 calc PR 1
H11B H 0.1994 0.2437 0.1442 0.096 Uiso 0.8977(12) 1 calc PR 1
H11C H 0.1294 0.3144 0.1804 0.096 Uiso 0.8977(12) 1 calc PR 1
C12 C 0.1073(3) 0.4155(3) 0.0416(3) 0.0708(11) Uani 0.8977(12) 1 d P 1
H12A H 0.0573 0.413 0.0833 0.106 Uiso 0.8977(12) 1 calc PR 1
H12B H 0.0855 0.4261 -0.0195 0.106 Uiso 0.8977(12) 1 calc PR 1
H12C H 0.147 0.4635 0.0592 0.106 Uiso 0.8977(12) 1 calc PR 1
C13 C 0.20960(19) 0.33437(19) -0.14623(18) 0.0368(6) Uani 0.8977(12) 1 d P 1
H13 H 0.2583 0.3148 -0.187 0.044 Uiso 0.8977(12) 1 calc PR 1
C14 C 0.1858(2) 0.4272(2) -0.1761(2) 0.0501(8) Uani 0.8977(12) 1 d P 1
H14A H 0.1826 0.4292 -0.2419 0.075 Uiso 0.8977(12) 1 calc PR 1
H14B H 0.231 0.4685 -0.1551 0.075 Uiso 0.8977(12) 1 calc PR 1
H14C H 0.1285 0.4436 -0.1506 0.075 Uiso 0.8977(12) 1 calc PR 1
C15 C 0.1324(2) 0.2710(2) -0.1640(2) 0.0490(7) Uani 0.8977(12) 1 d P 1
H15A H 0.0797 0.2921 -0.1324 0.073 Uiso 0.8977(12) 1 calc PR 1
H15B H 0.1477 0.2119 -0.1422 0.073 Uiso 0.8977(12) 1 calc PR 1
H15C H 0.1204 0.2685 -0.2287 0.073 Uiso 0.8977(12) 1 calc PR 1
C1B C 0.5923(17) 0.4276(14) 0.2248(10) 0.046(3) Uiso 0.1023(12) 1 d PG 2
C2B C 0.6205(16) 0.5015(11) 0.2721(14) 0.046(3) Uiso 0.1023(12) 1 d PG 2
H2B H 0.6373 0.5534 0.2407 0.056 Uiso 0.1023(12) 1 calc PR 2
C3B C 0.6241(17) 0.4995(12) 0.3655(14) 0.046(3) Uiso 0.1023(12) 1 d PG 2
H3B H 0.6433 0.55 0.3979 0.056 Uiso 0.1023(12) 1 calc PR 2
C4B C 0.5995(19) 0.4235(15) 0.4116(10) 0.046(3) Uiso 0.1023(12) 1 d PG 2
H4B H 0.602 0.4221 0.4754 0.056 Uiso 0.1023(12) 1 calc PR 2
C5B C 0.5713(16) 0.3497(12) 0.3643(13) 0.046(3) Uiso 0.1023(12) 1 d PG 2
H5B H 0.5545 0.2978 0.3957 0.056 Uiso 0.1023(12) 1 calc PR 2
C6B C 0.5677(14) 0.3517(12) 0.2709(13) 0.046(3) Uiso 0.1023(12) 1 d PG 2
H6B H 0.5485 0.3012 0.2385 0.056 Uiso 0.1023(12) 1 calc PR 2
Ni1B Ni 0.33932(18) 0.4879(2) -0.0010(2) 0.0344(9) Uani 0.1023(12) 1 d P 2
P1B P 0.2026(5) 0.5042(6) 0.0362(5) 0.0502(18) Uani 0.1023(12) 1 d PD 2
Si1B Si 0.5841(7) 0.4304(7) 0.0952(7) 0.035(2) Uani 0.1023(12) 1 d P 2
C13B C 0.181(2) 0.457(2) 0.148(3) 0.060(8) Uiso 0.1023(12) 1 d P 2
H13B H 0.2137 0.4927 0.193 0.072 Uiso 0.1023(12) 1 calc PR 2
C15B C 0.083(3) 0.452(3) 0.179(3) 0.083(12) Uiso 0.1023(12) 1 d P 2
H15D H 0.049 0.4182 0.1342 0.125 Uiso 0.1023(12) 1 calc PR 2
H15E H 0.0591 0.5112 0.1841 0.125 Uiso 0.1023(12) 1 calc PR 2
H15F H 0.0802 0.4217 0.2369 0.125 Uiso 0.1023(12) 1 calc PR 2
C14B C 0.213(2) 0.364(2) 0.153(2) 0.052(7) Uiso 0.1023(12) 1 d P 2
H14D H 0.209 0.3438 0.2159 0.078 Uiso 0.1023(12) 1 calc PR 2
H14E H 0.2745 0.3617 0.1334 0.078 Uiso 0.1023(12) 1 calc PR 2
H14F H 0.1766 0.3264 0.115 0.078 Uiso 0.1023(12) 1 calc PR 2
C7B C 0.1174(18) 0.4596(18) -0.036(2) 0.070(10) Uiso 0.1023(12) 1 d PD 2
H7B H 0.0597 0.4685 -0.0045 0.084 Uiso 0.1023(12) 1 calc PR 2
C8B C 0.110(3) 0.503(3) -0.127(2) 0.086(12) Uiso 0.1023(12) 1 d PD 2
H8B1 H 0.166 0.4958 -0.1593 0.129 Uiso 0.1023(12) 1 calc PR 2
H8B2 H 0.0976 0.5658 -0.119 0.129 Uiso 0.1023(12) 1 calc PR 2
H8B3 H 0.0624 0.4752 -0.161 0.129 Uiso 0.1023(12) 1 calc PR 2
C9B C 0.128(3) 0.3620(19) -0.052(3) 0.076(10) Uiso 0.1023(12) 1 d PD 2
H9B1 H 0.0819 0.3418 -0.0938 0.114 Uiso 0.1023(12) 1 calc PR 2
H9B2 H 0.1218 0.3303 0.0051 0.114 Uiso 0.1023(12) 1 calc PR 2
H9B3 H 0.1859 0.3503 -0.078 0.114 Uiso 0.1023(12) 1 calc PR 2
C10B C 0.160(3) 0.619(3) 0.046(3) 0.071(9) Uiso 0.1023(12) 1 d P 2
H10B H 0.094 0.6205 0.0418 0.085 Uiso 0.1023(12) 1 calc PR 2
C11B C 0.199(2) 0.676(3) -0.022(3) 0.049(7) Uiso 0.1023(12) 1 d P 2
H11D H 0.2347 0.7213 0.0069 0.073 Uiso 0.1023(12) 1 calc PR 2
H11E H 0.1518 0.7039 -0.0573 0.073 Uiso 0.1023(12) 1 calc PR 2
H11F H 0.236 0.6404 -0.0621 0.073 Uiso 0.1023(12) 1 calc PR 2
C12B C 0.195(3) 0.681(3) 0.129(3) 0.051(12) Uiso 0.1023(12) 1 d P 2
H12D H 0.2326 0.7276 0.1057 0.077 Uiso 0.1023(12) 1 calc PR 2
H12E H 0.2281 0.6441 0.1713 0.077 Uiso 0.1023(12) 1 calc PR 2
H12F H 0.1439 0.7068 0.16 0.077 Uiso 0.1023(12) 1 calc PR 2
H1 H 0.689(3) 0.528(2) 0.082(3) 0.061(11) Uiso 0.8977(12) 1 d P 1

loop_
_atom_site_aniso_label
_atom_site_aniso_U_11
_atom_site_aniso_U_22
_atom_site_aniso_U_33
_atom_site_aniso_U_23
_atom_site_aniso_U_13
_atom_site_aniso_U_12
Ni2 0.02308(15) 0.02308(15) 0.0183(2) 0 0 0
Si1 0.0262(4) 0.0256(5) 0.0181(3) 0.0008(4) -0.0019(3) 0.0004(4)
P1 0.0326(3) 0.0362(3) 0.0259(3) -0.0012(2) -0.0002(2) -0.0094(3)
Ni1 0.02583(14) 0.02993(19) 0.02130(14) -0.00295(13) 0.00162(12) -0.00524(11)
C1 0.0309(13) 0.0293(13) 0.0209(10) 0.0018(9) -0.0027(9) 0.0025(10)
C2 0.0399(15) 0.0394(14) 0.0290(12) 0.0028(10) -0.0066(11) -0.0067(11)
C3 0.0501(17) 0.0477(16) 0.0282(13) -0.0025(11) -0.0120(12) -0.0031(13)
C4 0.0542(19) 0.0420(16) 0.0210(11) 0.0004(10) -0.0004(11) 0.0068(13)
C5 0.0445(15) 0.0367(15) 0.0304(13) 0.0011(11) 0.0062(11) -0.0025(11)
C6 0.0356(13) 0.0321(13) 0.0278(12) 0.0007(10) -0.0011(10) -0.0013(10)
C7 0.0339(14) 0.0450(15) 0.0429(17) -0.0054(14) -0.0034(11) 0.0108(11)
C8 0.041(2) 0.052(2) 0.065(3) -0.008(2) 0.009(2) -0.0001(16)
C9 0.056(2) 0.068(2) 0.055(2) -0.022(2) -0.0172(16) 0.0065(18)
C10 0.0410(16) 0.0593(18) 0.0372(15) -0.0046(13) 0.0104(12) -0.0229(13)
C11 0.071(2) 0.086(3) 0.0347(16) -0.0039(17) 0.0141(16) -0.035(2)
C12 0.056(2) 0.070(2) 0.086(3) -0.012(2) 0.035(2) -0.0084(19)
C13 0.0393(14) 0.0418(15) 0.0294(13) -0.0031(11) -0.0041(10) -0.0088(11)
C14 0.0488(17) 0.0545(19) 0.0470(18) 0.0106(14) -0.0066(14) -0.0044(14)
C15 0.0458(16) 0.0573(19) 0.0439(16) -0.0017(14) -0.0113(13) -0.0179(14)
Ni1B 0.0384(15) 0.0367(19) 0.0281(14) -0.0014(14) 0.0001(13) 0.0006(11)
P1B 0.042(4) 0.067(5) 0.041(4) 0.015(3) -0.006(3) 0.002(3)
Si1B 0.044(5) 0.034(5) 0.027(3) -0.002(4) -0.007(3) -0.013(4)

loop_
_atom_type_symbol
_atom_type_description
_atom_type_scat_dispersion_real
_atom_type_scat_dispersion_imag
_atom_type_scat_source
C C 0.0033 0.0016 'International Tables Vol C Tables 4.2.6.8 and 6.1.1.4'
H H 0 0 'International Tables Vol C Tables 4.2.6.8 and 6.1.1.4'
Si Si 0.0817 0.0704 'International Tables Vol C Tables 4.2.6.8 and 6.1.1.4'
P P 0.1023 0.0942 'International Tables Vol C Tables 4.2.6.8 and 6.1.1.4'
Ni Ni 0.3393 1.1124 'International Tables Vol C Tables 4.2.6.8 and 6.1.1.4'

loop_
_geom_angle_atom_site_label_1
_geom_angle_atom_site_label_2
_geom_angle_atom_site_label_3
_geom_angle
_geom_angle_site_symmetry_1
_geom_angle_site_symmetry_3
Si1 Ni2 Si1 115.34(3) 3_565 .
Si1 Ni2 Si1 98.27(5) . 2_665
Si1B Ni2 Si1B 115.0(3) 3_565 2_665
Si1B Ni2 Si1B 115.0(3) 3_565 .
Si1B Ni2 Si1B 98.9(6) 2_665 .
Si1B Ni2 Ni1B 57.1(3) 3_565 4_655
Si1B Ni2 Ni1B 121.5(3) 2_665 4_655
Si1B Ni2 Ni1B 57.9(3) . 4_655
Si1B Ni2 Ni1B 123.5(3) 4_655 4_655
Si1 Ni2 Ni1B 71.92(8) 3_565 .
Si1 Ni2 Ni1B 134.04(8) . .
Si1 Ni2 Ni1B 46.57(8) 2_665 .
Si1 Ni2 Ni1B 107.62(8) 4_655 .
Ni1B Ni2 Ni1B 90.0020(10) 4_655 .
Ni1B Ni2 Ni1B 179.33(15) 4_655 3_565
C1 Si1 Ni2 135.40(9) . .
C1 Si1 Ni1 127.20(9) . 4_655
Ni2 Si1 Ni1 68.14(3) . 4_655
C1 Si1 Ni1 130.65(9) . 2_665
Ni2 Si1 Ni1 66.77(3) . 2_665
Ni1 Si1 Ni1 101.17(4) 4_655 2_665
C1 Si1 H1 97.4(14) . .
Ni2 Si1 H1 109.4(13) . .
Ni1 Si1 H1 119.6(14) 4_655 .
Ni1 Si1 H1 42.7(14) 2_665 .
C13 P1 C10 104.39(14) . .
C13 P1 C7 102.45(14) . 4_655
C10 P1 C7 100.61(15) . 4_655
C13 P1 Ni1 116.99(9) . .
C10 P1 Ni1 116.26(10) . .
C7 P1 Ni1 113.97(10) 4_655 .
P1 Ni1 Si1 104.75(3) . 3_565
P1 Ni1 Si1 145.64(3) . 2_665
Si1 Ni1 Si1 109.61(4) 3_565 2_665
P1 Ni1 Ni2 159.79(2) . .
Si1 Ni1 Ni2 55.24(2) 3_565 .
Si1 Ni1 Ni2 54.43(2) 2_665 .
C2 C1 C6 117.4(2) . .
C2 C1 Si1 123.21(19) . .
C6 C1 Si1 119.36(19) . .
C3 C2 C1 121.0(3) . .
C3 C2 H2 119.5 . .
C1 C2 H2 119.5 . .
C4 C3 C2 120.3(3) . .
C4 C3 H3 119.8 . .
C2 C3 H3 119.8 . .
C3 C4 C5 119.5(3) . .
C3 C4 H4 120.2 . .
C5 C4 H4 120.2 . .
C4 C5 C6 120.2(3) . .
C4 C5 H5 119.9 . .
C6 C5 H5 119.9 . .
C5 C6 C1 121.5(2) . .
C5 C6 H6 119.2 . .
C1 C6 H6 119.2 . .
C9 C7 C8 107.6(3) . .
C9 C7 P1 110.7(2) . 3_565
C8 C7 P1 113.2(3) . 3_565
C9 C7 H7 108.4 . .
C8 C7 H7 108.4 . .
P1 C7 H7 108.4 3_565 .
C12 C10 C11 110.3(3) . .
C12 C10 P1 112.3(2) . .
C11 C10 P1 111.5(2) . .
C12 C10 H10 107.5 . .
C11 C10 H10 107.5 . .
P1 C10 H10 107.5 . .
C14 C13 C15 110.3(3) . .
C14 C13 P1 113.2(2) . .
C15 C13 P1 115.0(2) . .
C14 C13 H13 105.8 . .
C15 C13 H13 105.8 . .
P1 C13 H13 105.8 . .
C2B C1B C6B 120 . .
C2B C1B Si1B 120.5(12) . .
C6B C1B Si1B 119.5(12) . .
C1B C2B C3B 120 . .
C1B C2B H2B 120 . .
C3B C2B H2B 120 . .
C4B C3B C2B 120 . .
C4B C3B H3B 120 . .
C2B C3B H3B 120 . .
C3B C4B C5B 120 . .
C3B C4B H4B 120 . .
C5B C4B H4B 120 . .
C6B C5B C4B 120 . .
C6B C5B H5B 120 . .
C4B C5B H5B 120 . .
C5B C6B C1B 120 . .
C5B C6B H6B 120 . .
C1B C6B H6B 120 . .
P1B Ni1B Si1B 105.8(4) . 2_665
P1B Ni1B Si1B 143.5(4) . 3_565
Si1B Ni1B Si1B 110.6(5) 2_665 3_565
P1B Ni1B Ni2 161.3(3) . .
Si1B Ni1B Ni2 55.5(3) 2_665 .
Si1B Ni1B Ni2 55.1(3) 3_565 .
C7B P1B C13B 105.0(16) . .
C7B P1B C10B 98.4(16) . .
C13B P1B C10B 103.5(17) . .
C7B P1B Ni1B 119.4(12) . .
C13B P1B Ni1B 111.2(12) . .
C10B P1B Ni1B 117.3(13) . .
C1B Si1B Ni2 134.1(9) . .
C1B Si1B Ni1B 128.4(8) . 2_665
Ni2 Si1B Ni1B 67.5(3) . 2_665
C1B Si1B Ni1B 129.7(8) . 4_655
Ni2 Si1B Ni1B 66.9(3) . 4_655
Ni1B Si1B Ni1B 101.2(4) 2_665 4_655
C14B C13B C15B 104(3) . .
C14B C13B P1B 111(2) . .
C15B C13B P1B 118(3) . .
C14B C13B H13B 107.8 . .
C15B C13B H13B 107.8 . .
P1B C13B H13B 107.8 . .
C13B C15B H15D 109.5 . .
C13B C15B H15E 109.5 . .
H15D C15B H15E 109.5 . .
C13B C15B H15F 109.5 . .
H15D C15B H15F 109.5 . .
H15E C15B H15F 109.5 . .
C13B C14B H14D 109.5 . .
C13B C14B H14E 109.5 . .
H14D C14B H14E 109.5 . .
C13B C14B H14F 109.5 . .
H14D C14B H14F 109.5 . .
H14E C14B H14F 109.5 . .
C8B C7B C9B 107(3) . .
C8B C7B P1B 115(2) . .
C9B C7B P1B 113(2) . .
C8B C7B H7B 107.3 . .
C9B C7B H7B 107.3 . .
P1B C7B H7B 107.3 . .
C7B C8B H8B1 109.5 . .
C7B C8B H8B2 109.5 . .
H8B1 C8B H8B2 109.5 . .
C7B C8B H8B3 109.5 . .
H8B1 C8B H8B3 109.5 . .
H8B2 C8B H8B3 109.5 . .
C7B C9B H9B1 109.5 . .
C7B C9B H9B2 109.5 . .
H9B1 C9B H9B2 109.5 . .
C7B C9B H9B3 109.5 . .
H9B1 C9B H9B3 109.5 . .
H9B2 C9B H9B3 109.5 . .
C11B C10B C12B 94(3) . .
C11B C10B P1B 111(3) . .
C12B C10B P1B 118(3) . .
C11B C10B H10B 110.9 . .
C12B C10B H10B 110.9 . .
P1B C10B H10B 110.9 . .
C10B C11B H11D 109.5 . .
C10B C11B H11E 109.5 . .
H11D C11B H11E 109.5 . .
C10B C11B H11F 109.5 . .
H11D C11B H11F 109.5 . .
H11E C11B H11F 109.5 . .
C10B C12B H12D 109.5 . .
C10B C12B H12E 109.5 . .
H12D C12B H12E 109.5 . .
C10B C12B H12F 109.5 . .
H12D C12B H12F 109.5 . .
H12E C12B H12F 109.5 . .

loop_
_geom_bond_atom_site_label_1
_geom_bond_atom_site_label_2
_geom_bond_distance
_geom_bond_site_symmetry_2
Ni2 Si1 2.1780(9) 3_565
Ni2 Si1B 2.178(10) 3_565
Ni2 Ni1B 2.442(3) 4_655
Si1 C1 1.883(2) .
Si1 Ni1 2.2136(10) 4_655
Si1 Ni1 2.2901(10) 2_665
Si1 H1 1.65(4) .
P1 C13 1.857(3) .
P1 C10 1.868(3) .
P1 C7 1.878(3) 4_655
P1 Ni1 2.1465(7) .
C1 C2 1.396(4) .
C1 C6 1.397(3) .
C2 C3 1.395(4) .
C2 H2 0.95 .
C3 C4 1.378(5) .
C3 H3 0.95 .
C4 C5 1.381(4) .
C4 H4 0.95 .
C5 C6 1.384(4) .
C5 H5 0.95 .
C6 H6 0.95 .
C7 C9 1.525(4) .
C7 C8 1.548(5) .
C7 P1 1.878(3) 3_565
C7 H7 1 .
C8 H8A 0.98 .
C8 H8B 0.98 .
C8 H8C 0.98 .
C9 H9A 0.98 .
C9 H9B 0.98 .
C9 H9C 0.98 .
C10 C12 1.504(5) .
C10 C11 1.536(5) .
C10 H10 1 .
C11 H11A 0.98 .
C11 H11B 0.98 .
C11 H11C 0.98 .
C12 H12A 0.98 .
C12 H12B 0.98 .
C12 H12C 0.98 .
C13 C14 1.519(4) .
C13 C15 1.537(4) .
C13 H13 1 .
C14 H14A 0.98 .
C14 H14B 0.98 .
C14 H14C 0.98 .
C15 H15A 0.98 .
C15 H15B 0.98 .
C15 H15C 0.98 .
C1B C2B 1.39 .
C1B C6B 1.39 .
C1B Si1B 1.931(18) .
C2B C3B 1.39 .
C2B H2B 0.95 .
C3B C4B 1.39 .
C3B H3B 0.95 .
C4B C5B 1.39 .
C4B H4B 0.95 .
C5B C6B 1.39 .
C5B H5B 0.95 .
C6B H6B 0.95 .
Ni1B P1B 2.158(8) .
Ni1B Si1B 2.219(10) 2_665
Ni1B Si1B 2.250(10) 3_565
P1B C7B 1.810(10) .
P1B C13B 1.83(4) .
P1B C10B 1.87(4) .
C13B C14B 1.49(5) .
C13B C15B 1.55(6) .
C13B H13B 1 .
C15B H15D 0.98 .
C15B H15E 0.98 .
C15B H15F 0.98 .
C14B H14D 0.98 .
C14B H14E 0.98 .
C14B H14F 0.98 .
C7B C8B 1.504(10) .
C7B C9B 1.508(10) .
C7B H7B 1 .
C8B H8B1 0.98 .
C8B H8B2 0.98 .
C8B H8B3 0.98 .
C9B H9B1 0.98 .
C9B H9B2 0.98 .
C9B H9B3 0.98 .
C10B C11B 1.45(5) .
C10B C12B 1.63(5) .
C10B H10B 1 .
C11B H11D 0.98 .
C11B H11E 0.98 .
C11B H11F 0.98 .
C12B H12D 0.98 .
C12B H12E 0.98 .
C12B H12F 0.98 .
